data_7710357
loop_
_publ_author_name
'AlHaddad, Nancy'
'Lelong, Evan'
'Suh, Jong-Min'
'Cordier, Marie'
'Lim, Mi Hee'
'Royal, Guy'
'Platas-Iglesias, Carlos'
'Bernard, H\'el\`ene'
'Tripier, Rapha\"el'

_publ_section_title
;
 Copper(ii) and zinc(ii) complexation with N-ethylene hydroxycyclams and
 consequences on the macrocyclic backbone configuration
;
_journal_name_full 'Dalton Transactions'
_journal_paper_doi 10.1039/D2DT00941B
_journal_year 2022
_chemical_absolute_configuration unk
_chemical_formula_moiety
;
        C15 H34 Cu N4 O 2+, (Cl O4 -)2
;
_chemical_formula_sum 'C15 H34 Cl2 Cu N4 O9'
_chemical_formula_weight 548.9
_chemical_name_common Cu(3Me-Cyc-N-E)(ClO4)2
_chemical_name_systematic Cu(TMC-N-E)(ClO4)2
_space_group_IT_number 33
_space_group_name_Hall 'P 2c -2n'
_space_group_name_H-M_alt 'P n a 21'
_symmetry_cell_setting orthorhombic
_symmetry_Int_Tables_number 33
_symmetry_space_group_name_Hall 'P 2c -2n'
_symmetry_space_group_name_H-M 'P n a 21'
_atom_sites_solution_hydrogens geom
_atom_sites_solution_primary direct
_atom_sites_solution_secondary difmap
_audit_creation_date 2019-11-21T10:31:14-00:00
_audit_creation_method 'WinGX routine CIF_UPDATE'
_audit_update_record
;
2020-07-29 deposited with the CCDC.	2022-05-18 downloaded from the CCDC.
;
_cell_angle_alpha 90
_cell_angle_beta 90
_cell_angle_gamma 90
_cell_formula_units_Z 4
_cell_length_a 15.2412(16)
_cell_length_b 14.7907(17)
_cell_length_c 10.0443(13)
_cell_measurement_reflns_used 2324
_cell_measurement_temperature 150(2)
_cell_measurement_theta_max 22.037
_cell_measurement_theta_min 3.681
_cell_volume 2264.3(5)
_computing_cell_refinement
;
        CrysAlisPro, Agilent Technologies,
        Version 1.171.37.34i (release 04-08-2014 CrysAlis171 .NET)
        (compiled Aug  4 2014,14:34:23)
;
_computing_data_collection
;
        CrysAlisPro, Agilent Technologies,
        Version 1.171.37.34i (release 04-08-2014 CrysAlis171 .NET)
        (compiled Aug  4 2014,14:34:23)
;
_computing_data_reduction
;
        CrysAlisPro, Agilent Technologies,
        Version 1.171.37.34i (release 04-08-2014 CrysAlis171 .NET)
        (compiled Aug  4 2014,14:34:23)
;
_computing_molecular_graphics
;
        ORTEP3 for Windows (Farrugia, 1997)
        MERCURY  (Bruno et al., 2002)
;
_computing_publication_material
;
        WinGX (Farrugia, 1999)
        PLATON (Spek, 1990-2003)
        enCIFer (Allen et al., 2004)
;
_computing_structure_refinement 'SHELXL-97 (Sheldrick, 2008)'
_computing_structure_solution 'SIR-92 (Altomare et al., 1992)'
_diffrn_ambient_temperature 150(2)
_diffrn_detector 'CCD plate'
_diffrn_detector_area_resol_mean 8.3622
_diffrn_measured_fraction_theta_full 0.997
_diffrn_measured_fraction_theta_max 0.997
_diffrn_measurement_device 'four-circle diffractometer'
_diffrn_measurement_device_type 'Xcalibur, Sapphire2, large Be window'
_diffrn_measurement_method '\w scans'
_diffrn_orient_matrix_UB_11 -0.0288688
_diffrn_orient_matrix_UB_12 -0.0263537
_diffrn_orient_matrix_UB_13 0.0397107
_diffrn_orient_matrix_UB_21 -0.0215429
_diffrn_orient_matrix_UB_22 0.0383123
_diffrn_orient_matrix_UB_23 0.0247009
_diffrn_orient_matrix_UB_31 -0.0317216
_diffrn_orient_matrix_UB_32 -0.0019321
_diffrn_orient_matrix_UB_33 -0.0528244
_diffrn_radiation_monochromator graphite
_diffrn_radiation_probe x-ray
_diffrn_radiation_type MoK\a
_diffrn_radiation_wavelength 0.71073
_diffrn_reflns_av_R_equivalents 0.0887
_diffrn_reflns_av_unetI/netI 0.1015
_diffrn_reflns_limit_h_max 19
_diffrn_reflns_limit_h_min -18
_diffrn_reflns_limit_k_max 18
_diffrn_reflns_limit_k_min -13
_diffrn_reflns_limit_l_max 12
_diffrn_reflns_limit_l_min -12
_diffrn_reflns_number 13091
_diffrn_reflns_theta_full 26.37
_diffrn_reflns_theta_max 26.37
_diffrn_reflns_theta_min 3.36
_diffrn_source 'Enhance (Mo) X-ray Source'
_exptl_absorpt_coefficient_mu 1.254
_exptl_absorpt_correction_T_max 0.961
_exptl_absorpt_correction_T_min 0.802
_exptl_absorpt_correction_type analytical
_exptl_absorpt_process_details
;
        CrysAlisPro, Agilent Technologies,
        Version 1.171.37.34i (release 04-08-2014 CrysAlis171 .NET)
        (compiled Aug  4 2014,14:34:23)
        Analytical numeric absorption correction using a multifaceted crystal
        model based on expressions derived by R.C. Clark & J.S. Reid.
        (Clark, R. C. & Reid, J. S. (1995). Acta Cryst. A51, 887-897)
        Empirical absorption correction using spherical harmonics,
        implemented in SCALE3 ABSPACK scaling algorithm.
;
_exptl_crystal_colour blue
_exptl_crystal_density_diffrn 1.61
_exptl_crystal_density_method 'not measured'
_exptl_crystal_description 'plate // (1 0 -1)'
_exptl_crystal_F_000 1148
_exptl_crystal_recrystallization_method
'from solution in methanol, acetonitril and water at room temperature?,by slow evaporation of solvents?'
_exptl_crystal_size_max 0.23
_exptl_crystal_size_mid 0.15
_exptl_crystal_size_min 0.03
_refine_diff_density_max 0.94
_refine_diff_density_min -0.501
_refine_diff_density_rms 0.103
_refine_ls_abs_structure_details 'Flack H D (1983), Acta Cryst. A39, 876-881'
_refine_ls_abs_structure_Flack 0.49(6)
_refine_ls_extinction_method none
_refine_ls_goodness_of_fit_ref 1.028
_refine_ls_hydrogen_treatment mixed
_refine_ls_matrix_type full
_refine_ls_number_parameters 275
_refine_ls_number_reflns 4480
_refine_ls_number_restraints 963
_refine_ls_restrained_S_all 1.109
_refine_ls_R_factor_all 0.1278
_refine_ls_R_factor_gt 0.0741
_refine_ls_shift/su_max 0.007
_refine_ls_shift/su_mean 0.001
_refine_ls_structure_factor_coef Fsqd
_refine_ls_weighting_details 'calc w=1/[\s^2^(Fo^2^)+(0.1070P)^2^+0.0000P] where P=(Fo^2^+2Fc^2^)/3'
_refine_ls_weighting_scheme calc
_refine_ls_wR_factor_gt 0.1841
_refine_ls_wR_factor_ref 0.2266
_reflns_number_gt 2609
_reflns_number_total 4480
_reflns_threshold_expression >2\s(I)
_cod_data_source_file d2dt00941b2.cif
_cod_data_source_block cu_3me-n-etoh-j_150k
_cod_depositor_comments
;
The following automatic conversions were performed:

data name '_iucr_refine_instruction_details' was replaced with
'_iucr_refine_instructions_details' as specified in the replacement
file 'data/replacement-values/replacement_tags.lst'.

Automatic conversion script
Id: cif_correct_tags 9268 2022-04-12 08:56:07Z antanas 
;
_cod_database_code 7710357

loop_
_symmetry_equiv_pos_as_xyz
'x, y, z'
'-x, -y, z+1/2'
'-x+1/2, y+1/2, z+1/2'
'x+1/2, -y+1/2, z'

loop_
_atom_site_label
_atom_site_type_symbol
_atom_site_fract_x
_atom_site_fract_y
_atom_site_fract_z
_atom_site_U_iso_or_equiv
_atom_site_adp_type
_atom_site_occupancy
_atom_site_symmetry_multiplicity
_atom_site_calc_flag
_atom_site_refinement_flags
_atom_site_disorder_assembly
_atom_site_disorder_group
C1I C 0.232(2) 0.0693(18) 0.614(2) 0.120(15) Uiso 0.5 1 d PD A 1
H1A H 0.1843 0.0827 0.678 0.144 Uiso 0.5 1 calc PR A 1
H1B H 0.2722 0.0254 0.6565 0.144 Uiso 0.5 1 calc PR A 1
C2I C 0.2815(15) 0.1551(15) 0.585(3) 0.082(9) Uiso 0.5 1 d PD A 1
H2A H 0.3129 0.177 0.6649 0.098 Uiso 0.5 1 calc PR A 1
H2B H 0.2417 0.2031 0.5525 0.098 Uiso 0.5 1 calc PR A 1
C3I C 0.388(2) 0.2108(17) 0.425(3) 0.104(14) Uiso 0.5 1 d PD A 1
H3A H 0.3424 0.2588 0.4271 0.125 Uiso 0.5 1 calc PR A 1
H3B H 0.4342 0.2286 0.4887 0.125 Uiso 0.5 1 calc PR A 1
C4I C 0.4256(16) 0.2089(18) 0.293(2) 0.061(8) Uiso 0.5 1 d PD A 1
H4A H 0.4682 0.1584 0.29 0.074 Uiso 0.5 1 calc PR A 1
H4B H 0.4593 0.2655 0.2808 0.074 Uiso 0.5 1 calc PR A 1
C5I C 0.366(2) 0.1991(15) 0.179(3) 0.106(15) Uiso 0.5 1 d PD A 1
H5A H 0.3971 0.2171 0.096 0.127 Uiso 0.5 1 calc PR A 1
H5B H 0.315 0.2395 0.19 0.127 Uiso 0.5 1 calc PR A 1
C6I C 0.2838(15) 0.109(3) 0.031(2) 0.15(2) Uiso 0.5 1 d PD A 1
H6A H 0.308 0.1573 -0.0259 0.18 Uiso 0.5 1 calc PR A 1
H6B H 0.2878 0.0507 -0.0176 0.18 Uiso 0.5 1 calc PR A 1
C7I C 0.1915(14) 0.1285(18) 0.067(3) 0.087(11) Uiso 0.5 1 d PD A 1
H7A H 0.1534 0.1219 -0.0123 0.104 Uiso 0.5 1 calc PR A 1
H7B H 0.1864 0.1915 0.0996 0.104 Uiso 0.5 1 calc PR A 1
C8I C 0.0774(13) 0.0934(15) 0.235(2) 0.047(7) Uiso 0.5 1 d PD A 1
H8A H 0.0796 0.159 0.2541 0.057 Uiso 0.5 1 calc PR A 1
H8B H 0.029 0.0825 0.1713 0.057 Uiso 0.5 1 calc PR A 1
C9I C 0.0597(17) 0.044(2) 0.360(2) 0.130(15) Uiso 0.5 1 d PD A 1
H9A H 0.0757 -0.0204 0.3444 0.156 Uiso 0.5 1 calc PR A 1
H9B H -0.0044 0.0454 0.3752 0.156 Uiso 0.5 1 calc PR A 1
C10I C 0.1034(18) 0.0731(19) 0.484(2) 0.089(12) Uiso 0.5 1 d PD A 1
H10A H 0.0676 0.0558 0.5623 0.107 Uiso 0.5 1 calc PR A 1
H10B H 0.1109 0.1396 0.4843 0.107 Uiso 0.5 1 calc PR A 1
C11I C 0.1856(16) -0.0701(15) 0.503(3) 0.091(10) Uiso 0.5 1 d PD A 1
H11A H 0.1309 -0.0902 0.4593 0.109 Uiso 0.5 1 calc PR A 1
H11B H 0.1798 -0.084 0.5994 0.109 Uiso 0.5 1 calc PR A 1
C12I C 0.2596(12) -0.1250(12) 0.449(2) 0.043(6) Uiso 0.5 1 d PD A 1
H12A H 0.3062 -0.131 0.5172 0.051 Uiso 0.5 1 calc PR A 1
H12B H 0.2385 -0.1864 0.4259 0.051 Uiso 0.5 1 calc PR A 1
C13I C 0.4091(17) 0.0660(18) 0.547(3) 0.069(9) Uiso 0.5 1 d PD A 1
H13A H 0.3801 0.0088 0.5685 0.104 Uiso 0.5 1 calc PR A 1
H13B H 0.4283 0.0957 0.6289 0.104 Uiso 0.5 1 calc PR A 1
H13C H 0.4602 0.0541 0.4901 0.104 Uiso 0.5 1 calc PR A 1
C14I C 0.4090(15) 0.0423(17) 0.139(3) 0.051(7) Uiso 0.5 1 d PD A 1
H14A H 0.3876 -0.0201 0.1345 0.076 Uiso 0.5 1 calc PR A 1
H14B H 0.4525 0.0475 0.2106 0.076 Uiso 0.5 1 calc PR A 1
H14C H 0.4362 0.0587 0.0541 0.076 Uiso 0.5 1 calc PR A 1
C15I C 0.153(2) -0.0257(15) 0.111(3) 0.096(13) Uiso 0.5 1 d PD A 1
H15A H 0.1365 -0.0701 0.1787 0.144 Uiso 0.5 1 calc PR A 1
H15B H 0.2081 -0.0438 0.0688 0.144 Uiso 0.5 1 calc PR A 1
H15C H 0.1065 -0.0227 0.0429 0.144 Uiso 0.5 1 calc PR A 1
N1I N 0.1923(12) 0.0263(13) 0.4888(19) 0.055(6) Uiso 0.5 1 d PD A 1
N2I N 0.3468(12) 0.1257(16) 0.4749(18) 0.040(9) Uiso 0.5 1 d PD A 1
N3I N 0.3355(11) 0.1032(14) 0.166(2) 0.048(7) Uiso 0.5 1 d PD A 1
N4I N 0.1633(12) 0.0640(12) 0.1732(18) 0.048(6) Uiso 0.5 1 d PD A 1
O1I O 0.2916(9) -0.0846(10) 0.341(2) 0.047(2) Uiso 0.5 1 d PD A 1
C1J C 0.2209(12) 0.0446(14) 0.0631(17) 0.053(6) Uiso 0.5 1 d PD A 2
H1D H 0.259 -0.0063 0.0355 0.063 Uiso 0.5 1 calc PR A 2
H1E H 0.1766 0.0539 -0.0076 0.063 Uiso 0.5 1 calc PR A 2
C2J C 0.2756(15) 0.1280(17) 0.075(3) 0.071(9) Uiso 0.5 1 d PD A 2
H2D H 0.2364 0.1806 0.0883 0.085 Uiso 0.5 1 calc PR A 2
H2E H 0.3078 0.1374 -0.0096 0.085 Uiso 0.5 1 calc PR A 2
C3J C 0.3729(15) 0.2178(12) 0.2270(18) 0.044(6) Uiso 0.5 1 d PD A 2
H3D H 0.4105 0.2412 0.1544 0.052 Uiso 0.5 1 calc PR A 2
H3E H 0.321 0.2579 0.2337 0.052 Uiso 0.5 1 calc PR A 2
C4J C 0.4217(12) 0.2223(15) 0.3518(18) 0.047(6) Uiso 0.5 1 d PD A 2
H4D H 0.4474 0.2835 0.3606 0.056 Uiso 0.5 1 calc PR A 2
H4E H 0.4707 0.1785 0.3478 0.056 Uiso 0.5 1 calc PR A 2
C5J C 0.3677(14) 0.2028(12) 0.4730(19) 0.036(5) Uiso 0.5 1 d PD A 2
H5D H 0.3143 0.241 0.4719 0.043 Uiso 0.5 1 calc PR A 2
H5E H 0.4019 0.2184 0.5537 0.043 Uiso 0.5 1 calc PR A 2
C6J C 0.2882(10) 0.1020(15) 0.6088(18) 0.041(5) Uiso 0.5 1 d PD A 2
H6D H 0.2943 0.0419 0.6512 0.049 Uiso 0.5 1 calc PR A 2
H6E H 0.3109 0.1481 0.6713 0.049 Uiso 0.5 1 calc PR A 2
C7J C 0.1933(10) 0.1204(14) 0.579(2) 0.051(7) Uiso 0.5 1 d PD A 2
H7D H 0.1856 0.1844 0.5526 0.061 Uiso 0.5 1 calc PR A 2
H7E H 0.1573 0.1091 0.6593 0.061 Uiso 0.5 1 calc PR A 2
C8J C 0.0752(17) 0.098(2) 0.429(3) 0.103(14) Uiso 0.5 1 d PD A 2
H8D H 0.0343 0.0892 0.5046 0.124 Uiso 0.5 1 calc PR A 2
H8E H 0.0817 0.1636 0.4144 0.124 Uiso 0.5 1 calc PR A 2
C9J C 0.0364(10) 0.0570(11) 0.3093(16) 0.037(4) Uiso 0.5 1 d PD A 2
H9D H 0.0264 -0.008 0.3275 0.045 Uiso 0.5 1 calc PR A 2
H9E H -0.0218 0.0851 0.2948 0.045 Uiso 0.5 1 calc PR A 2
C10J C 0.0863(16) 0.064(2) 0.186(2) 0.094(14) Uiso 0.5 1 d PD A 2
H10D H 0.095 0.1291 0.1643 0.113 Uiso 0.5 1 calc PR A 2
H10E H 0.0517 0.0371 0.1123 0.113 Uiso 0.5 1 calc PR A 2
C11J C 0.1654(13) -0.0788(13) 0.201(2) 0.057(6) Uiso 0.5 1 d PD A 2
H11D H 0.1444 -0.1025 0.114 0.068 Uiso 0.5 1 calc PR A 2
H11E H 0.1212 -0.0944 0.2691 0.068 Uiso 0.5 1 calc PR A 2
C12J C 0.251(2) -0.123(2) 0.235(5) 0.15(2) Uiso 0.5 1 d PD A 2
H12D H 0.2386 -0.1799 0.2833 0.183 Uiso 0.5 1 calc PR A 2
H12E H 0.2813 -0.1395 0.151 0.183 Uiso 0.5 1 calc PR A 2
C13J C 0.4207(14) 0.0698(16) 0.162(3) 0.048(8) Uiso 0.5 1 d PD A 2
H13D H 0.4029 0.008 0.1388 0.073 Uiso 0.5 1 calc PR A 2
H13E H 0.4589 0.0684 0.24 0.073 Uiso 0.5 1 calc PR A 2
H13F H 0.4525 0.0965 0.0864 0.073 Uiso 0.5 1 calc PR A 2
C14J C 0.4223(12) 0.0512(16) 0.498(2) 0.033(6) Uiso 0.5 1 d PD A 2
H14D H 0.4576 0.0531 0.4167 0.049 Uiso 0.5 1 calc PR A 2
H14E H 0.4069 -0.0117 0.5185 0.049 Uiso 0.5 1 calc PR A 2
H14F H 0.4562 0.0766 0.5722 0.049 Uiso 0.5 1 calc PR A 2
C15J C 0.1485(18) -0.0313(13) 0.528(3) 0.058(7) Uiso 0.5 1 d PD A 2
H15D H 0.2048 -0.0576 0.555 0.087 Uiso 0.5 1 calc PR A 2
H15E H 0.1199 -0.0712 0.4634 0.087 Uiso 0.5 1 calc PR A 2
H15F H 0.1107 -0.0246 0.6065 0.087 Uiso 0.5 1 calc PR A 2
N1J N 0.1739(11) 0.0187(13) 0.1924(16) 0.046(5) Uiso 0.5 1 d PD A 2
N2J N 0.3425(12) 0.1244(12) 0.1907(19) 0.037(7) Uiso 0.5 1 d PD A 2
N3J N 0.3414(12) 0.1045(14) 0.479(2) 0.072(13) Uiso 0.5 1 d PD A 2
N4J N 0.1636(11) 0.0589(12) 0.4667(17) 0.038(5) Uiso 0.5 1 d PD A 2
O1J O 0.3074(11) -0.0741(10) 0.3092(16) 0.047(2) Uiso 0.5 1 d PD A 2
Cu1 Cu 0.26273(5) 0.06781(5) 0.3322(3) 0.0390(3) Uani 1 1 d D . .
H1I H 0.333(3) -0.111(4) 0.305(6) 0.058 Uiso 0.5 1 d PD B 1
H1J H 0.355(2) -0.099(5) 0.326(7) 0.058 Uiso 0.5 1 d PD C 2
O2I O 0.2646(9) 0.3931(14) 0.322(2) 0.0532(16) Uiso 0.5 1 d PD D 1
O3I O 0.1191(8) 0.4430(7) 0.3545(16) 0.053(4) Uiso 0.5 1 d PD D 1
O4I O 0.1531(11) 0.3460(12) 0.1832(12) 0.064(6) Uiso 0.5 1 d PD D 1
O5I O 0.1574(10) 0.2933(9) 0.4007(13) 0.065(5) Uiso 0.5 1 d PD D 1
Cl1I Cl 0.1740(7) 0.3691(7) 0.3162(8) 0.055(4) Uiso 0.5 1 d PD D 1
O2J O 0.2620(8) 0.3973(14) 0.337(2) 0.0532(16) Uiso 0.5 1 d PD E 2
O3J O 0.1147(9) 0.4228(8) 0.2801(14) 0.061(5) Uiso 0.5 1 d PD E 2
O4J O 0.1497(12) 0.3580(12) 0.4854(12) 0.074(7) Uiso 0.5 1 d PD E 2
O5J O 0.1701(9) 0.2737(7) 0.2931(13) 0.054(4) Uiso 0.5 1 d PD E 2
Cl1J Cl 0.1737(6) 0.3636(6) 0.3474(7) 0.040(3) Uiso 0.5 1 d PD E 2
O6I O -0.0798(9) 0.2477(13) 0.819(3) 0.063(6) Uiso 0.34 1 d PD F 1
O7I O 0.0442(12) 0.1581(9) 0.856(2) 0.057(6) Uiso 0.34 1 d PD F 1
O8I O 0.0461(18) 0.2699(18) 0.6881(19) 0.086(12) Uiso 0.34 1 d PD F 1
O9I O 0.0470(15) 0.3120(13) 0.916(2) 0.066(8) Uiso 0.34 1 d PD F 1
Cl2I Cl 0.0138(10) 0.2488(10) 0.8188(17) 0.085(7) Uiso 0.34 1 d PD F 1
O6J O 0.0712(14) 0.3053(15) 0.757(2) 0.072(8) Uiso 0.33 1 d PD G 2
O7J O 0.025(2) 0.1589(12) 0.800(3) 0.17(2) Uiso 0.33 1 d PD G 2
O8J O 0.043(2) 0.260(2) 0.9771(18) 0.127(19) Uiso 0.33 1 d PD G 2
O9J O -0.0735(10) 0.2786(16) 0.826(4) 0.090(9) Uiso 0.33 1 d PD G 2
Cl2J Cl 0.0145(7) 0.2518(6) 0.8431(10) 0.026(2) Uiso 0.33 1 d PD G 2
O6K O -0.0214(12) 0.2091(14) 0.7184(18) 0.061(6) Uiso 0.33 1 d PD H 3
O7K O 0.1232(10) 0.2135(13) 0.794(2) 0.107(10) Uiso 0.33 1 d PD H 3
O8K O 0.0107(13) 0.1978(13) 0.9477(17) 0.052(6) Uiso 0.33 1 d PD H 3
O9K O 0.0305(11) 0.3362(8) 0.837(3) 0.075(5) Uiso 0.33 1 d PD H 3
Cl2K Cl 0.0347(6) 0.2383(5) 0.8226(13) 0.048(3) Uiso 0.33 1 d PD H 3

loop_
_atom_site_aniso_label
_atom_site_aniso_U_11
_atom_site_aniso_U_22
_atom_site_aniso_U_33
_atom_site_aniso_U_23
_atom_site_aniso_U_13
_atom_site_aniso_U_12
Cu1 0.0362(5) 0.0376(6) 0.0432(5) -0.0003(11) -0.0024(13) 0.0017(3)

loop_
_atom_type_symbol
_atom_type_description
_atom_type_scat_dispersion_real
_atom_type_scat_dispersion_imag
_atom_type_scat_source
C C 0.0033 0.0016 'International Tables Vol C Tables 4.2.6.8 and 6.1.1.4'
H H 0 0 'International Tables Vol C Tables 4.2.6.8 and 6.1.1.4'
N N 0.0061 0.0033 'International Tables Vol C Tables 4.2.6.8 and 6.1.1.4'
O O 0.0106 0.006 'International Tables Vol C Tables 4.2.6.8 and 6.1.1.4'
Cl Cl 0.1484 0.1585 'International Tables Vol C Tables 4.2.6.8 and 6.1.1.4'
Cu Cu 0.3201 1.2651 'International Tables Vol C Tables 4.2.6.8 and 6.1.1.4'

loop_
_exptl_crystal_face_index_h
_exptl_crystal_face_index_k
_exptl_crystal_face_index_l
_exptl_crystal_face_perp_dist
1 1 0 0.02
-1 -1 0 0.01
1 -1 0 0.07
-1 1 0 0.08
0 0 1 0.11
0 0 -1 0.12
5 5 -1 0.03
5 0 -2 0.065
-4 -1 0 0.035
-1 4 -2 0.085
5 1 -1 0.045
-6 3 1 0.07
1 -1 2 0.11
4 -3 -1 0.07

loop_
_geom_angle_atom_site_label_1
_geom_angle_atom_site_label_2
_geom_angle_atom_site_label_3
_geom_angle
_geom_angle_site_symmetry_1
_geom_angle_site_symmetry_3
_geom_angle_publ_flag
C2I C1I N1I 112.8(17) . . ?
C2I C1I H1A 109 . . ?
N1I C1I H1A 109 . . ?
C2I C1I H1B 109 . . ?
N1I C1I H1B 109 . . ?
H1A C1I H1B 107.8 . . ?
C1I C2I N2I 103.0(15) . . ?
C1I C2I H2A 111.2 . . ?
N2I C2I H2A 111.2 . . ?
C1I C2I H2B 111.2 . . ?
N2I C2I H2B 111.2 . . ?
H2A C2I H2B 109.1 . . ?
C4I C3I N2I 117.2(18) . . ?
C4I C3I H3A 108 . . ?
N2I C3I H3A 108 . . ?
C4I C3I H3B 108 . . ?
N2I C3I H3B 108 . . ?
H3A C3I H3B 107.2 . . ?
C3I C4I C5I 118(2) . . ?
C3I C4I H4A 107.8 . . ?
C5I C4I H4A 107.8 . . ?
C3I C4I H4B 107.8 . . ?
C5I C4I H4B 107.8 . . ?
H4A C4I H4B 107.1 . . ?
C4I C5I N3I 110.5(17) . . ?
C4I C5I H5A 109.6 . . ?
N3I C5I H5A 109.6 . . ?
C4I C5I H5B 109.6 . . ?
N3I C5I H5B 109.6 . . ?
H5A C5I H5B 108.1 . . ?
C7I C6I N3I 106.0(16) . . ?
C7I C6I H6A 110.5 . . ?
N3I C6I H6A 110.5 . . ?
C7I C6I H6B 110.5 . . ?
N3I C6I H6B 110.5 . . ?
H6A C6I H6B 108.7 . . ?
C6I C7I N4I 108.7(16) . . ?
C6I C7I H7A 110 . . ?
N4I C7I H7A 110 . . ?
C6I C7I H7B 110 . . ?
N4I C7I H7B 110 . . ?
H7A C7I H7B 108.3 . . ?
C9I C8I N4I 111.3(16) . . ?
C9I C8I H8A 109.4 . . ?
N4I C8I H8A 109.4 . . ?
C9I C8I H8B 109.4 . . ?
N4I C8I H8B 109.4 . . ?
H8A C8I H8B 108 . . ?
C8I C9I C10I 119(2) . . ?
C8I C9I H9A 107.5 . . ?
C10I C9I H9A 107.5 . . ?
C8I C9I H9B 107.5 . . ?
C10I C9I H9B 107.5 . . ?
H9A C9I H9B 107 . . ?
C9I C10I N1I 107.0(16) . . ?
C9I C10I H10A 110.3 . . ?
N1I C10I H10A 110.3 . . ?
C9I C10I H10B 110.3 . . ?
N1I C10I H10B 110.3 . . ?
H10A C10I H10B 108.6 . . ?
N1I C11I C12I 116.7(19) . . ?
N1I C11I H11A 108.1 . . ?
C12I C11I H11A 108.1 . . ?
N1I C11I H11B 108.1 . . ?
C12I C11I H11B 108.1 . . ?
H11A C11I H11B 107.3 . . ?
O1I C12I C11I 109.3(16) . . ?
O1I C12I H12A 109.8 . . ?
C11I C12I H12A 109.8 . . ?
O1I C12I H12B 109.8 . . ?
C11I C12I H12B 109.8 . . ?
H12A C12I H12B 108.3 . . ?
N2I C13I H13A 109.5 . . ?
N2I C13I H13B 109.5 . . ?
H13A C13I H13B 109.5 . . ?
N2I C13I H13C 109.5 . . ?
H13A C13I H13C 109.5 . . ?
H13B C13I H13C 109.5 . . ?
N3I C14I H14A 109.5 . . ?
N3I C14I H14B 109.5 . . ?
H14A C14I H14B 109.5 . . ?
N3I C14I H14C 109.5 . . ?
H14A C14I H14C 109.5 . . ?
H14B C14I H14C 109.5 . . ?
N4I C15I H15A 109.5 . . ?
N4I C15I H15B 109.5 . . ?
H15A C15I H15B 109.5 . . ?
N4I C15I H15C 109.5 . . ?
H15A C15I H15C 109.5 . . ?
H15B C15I H15C 109.5 . . ?
C11I N1I C10I 113.0(18) . . ?
C11I N1I C1I 110.9(17) . . ?
C10I N1I C1I 100.9(15) . . ?
C11I N1I Cu1 115.0(13) . . ?
C10I N1I Cu1 108.3(17) . . ?
C1I N1I Cu1 107.8(13) . . ?
C13I N2I C3I 113.4(18) . . ?
C13I N2I C2I 103.4(15) . . ?
C3I N2I C2I 105.7(15) . . ?
C13I N2I Cu1 118.6(17) . . ?
C3I N2I Cu1 111.7(15) . . ?
C2I N2I Cu1 102.0(13) . . ?
C14I N3I C5I 111.0(17) . . ?
C14I N3I C6I 104.8(16) . . ?
C5I N3I C6I 100.3(16) . . ?
C14I N3I Cu1 113.9(15) . . ?
C5I N3I Cu1 109.9(17) . . ?
C6I N3I Cu1 116.1(12) . . ?
C15I N4I C7I 107.5(16) . . ?
C15I N4I C8I 109.8(16) . . ?
C7I N4I C8I 111.0(14) . . ?
C15I N4I Cu1 114.0(17) . . ?
C7I N4I Cu1 107.6(13) . . ?
C8I N4I Cu1 106.8(12) . . ?
C12I O1I Cu1 113.8(13) . . ?
C12I O1I H1I 115(5) . . ?
Cu1 O1I H1I 126(5) . . ?
C2J C1J N1J 113.6(15) . . ?
C2J C1J H1D 108.9 . . ?
N1J C1J H1D 108.9 . . ?
C2J C1J H1E 108.9 . . ?
N1J C1J H1E 108.9 . . ?
H1D C1J H1E 107.7 . . ?
C1J C2J N2J 113.5(15) . . ?
C1J C2J H2D 108.9 . . ?
N2J C2J H2D 108.9 . . ?
C1J C2J H2E 108.9 . . ?
N2J C2J H2E 108.9 . . ?
H2D C2J H2E 107.7 . . ?
C4J C3J N2J 114.0(14) . . ?
C4J C3J H3D 108.7 . . ?
N2J C3J H3D 108.7 . . ?
C4J C3J H3E 108.7 . . ?
N2J C3J H3E 108.7 . . ?
H3D C3J H3E 107.6 . . ?
C3J C4J C5J 114.2(13) . . ?
C3J C4J H4D 108.7 . . ?
C5J C4J H4D 108.7 . . ?
C3J C4J H4E 108.7 . . ?
C5J C4J H4E 108.7 . . ?
H4D C4J H4E 107.6 . . ?
C4J C5J N3J 111.3(14) . . ?
C4J C5J H5D 109.4 . . ?
N3J C5J H5D 109.4 . . ?
C4J C5J H5E 109.4 . . ?
N3J C5J H5E 109.4 . . ?
H5D C5J H5E 108 . . ?
C7J C6J N3J 109.6(14) . . ?
C7J C6J H6D 109.8 . . ?
N3J C6J H6D 109.8 . . ?
C7J C6J H6E 109.8 . . ?
N3J C6J H6E 109.8 . . ?
H6D C6J H6E 108.2 . . ?
C6J C7J N4J 109.1(13) . . ?
C6J C7J H7D 109.9 . . ?
N4J C7J H7D 109.9 . . ?
C6J C7J H7E 109.9 . . ?
N4J C7J H7E 109.9 . . ?
H7D C7J H7E 108.3 . . ?
C9J C8J N4J 114.0(16) . . ?
C9J C8J H8D 108.8 . . ?
N4J C8J H8D 108.8 . . ?
C9J C8J H8E 108.7 . . ?
N4J C8J H8E 108.7 . . ?
H8D C8J H8E 107.6 . . ?
C10J C9J C8J 117.2(18) . . ?
C10J C9J H9D 108 . . ?
C8J C9J H9D 108 . . ?
C10J C9J H9E 108 . . ?
C8J C9J H9E 108 . . ?
H9D C9J H9E 107.2 . . ?
C9J C10J N1J 113.0(15) . . ?
C9J C10J H10D 109 . . ?
N1J C10J H10D 109 . . ?
C9J C10J H10E 109 . . ?
N1J C10J H10E 109 . . ?
H10D C10J H10E 107.8 . . ?
N1J C11J C12J 111.6(17) . . ?
N1J C11J H11D 109.3 . . ?
C12J C11J H11D 109.3 . . ?
N1J C11J H11E 109.3 . . ?
C12J C11J H11E 109.3 . . ?
H11D C11J H11E 108 . . ?
O1J C12J C11J 117(2) . . ?
O1J C12J H12D 108.2 . . ?
C11J C12J H12D 108.2 . . ?
O1J C12J H12E 108.2 . . ?
C11J C12J H12E 108.2 . . ?
H12D C12J H12E 107.3 . . ?
N2J C13J H13D 109.5 . . ?
N2J C13J H13E 109.5 . . ?
H13D C13J H13E 109.5 . . ?
N2J C13J H13F 109.5 . . ?
H13D C13J H13F 109.5 . . ?
H13E C13J H13F 109.5 . . ?
N3J C14J H14D 109.5 . . ?
N3J C14J H14E 109.5 . . ?
H14D C14J H14E 109.5 . . ?
N3J C14J H14F 109.5 . . ?
H14D C14J H14F 109.5 . . ?
H14E C14J H14F 109.5 . . ?
N4J C15J H15D 109.5 . . ?
N4J C15J H15E 109.5 . . ?
H15D C15J H15E 109.5 . . ?
N4J C15J H15F 109.5 . . ?
H15D C15J H15F 109.5 . . ?
H15E C15J H15F 109.5 . . ?
C11J N1J C10J 111.8(16) . . ?
C11J N1J C1J 109.7(15) . . ?
C10J N1J C1J 105.5(13) . . ?
C11J N1J Cu1 111.5(12) . . ?
C10J N1J Cu1 117.0(17) . . ?
C1J N1J Cu1 100.4(11) . . ?
C13J N2J C3J 107.7(15) . . ?
C13J N2J C2J 113.8(16) . . ?
C3J N2J C2J 110.7(14) . . ?
C13J N2J Cu1 113.3(15) . . ?
C3J N2J Cu1 113.0(13) . . ?
C2J N2J Cu1 98.4(13) . . ?
C14J N3J C5J 107.3(15) . . ?
C14J N3J C6J 108.5(15) . . ?
C5J N3J C6J 101.4(14) . . ?
C14J N3J Cu1 117.2(15) . . ?
C5J N3J Cu1 113.3(14) . . ?
C6J N3J Cu1 107.8(12) . . ?
C15J N4J C8J 107.8(16) . . ?
C15J N4J C7J 106.0(14) . . ?
C8J N4J C7J 102.9(13) . . ?
C15J N4J Cu1 116.7(15) . . ?
C8J N4J Cu1 118.2(16) . . ?
C7J N4J Cu1 103.5(11) . . ?
C12J O1J Cu1 111.9(13) . . ?
C12J O1J H1J 116(5) . . ?
Cu1 O1J H1J 132(5) . . ?
N3J Cu1 N4J 88.5(7) . . ?
N3J Cu1 N2J 92.6(7) . . ?
N4J Cu1 N2J 158.3(7) . . ?
N1I Cu1 N3I 176.7(8) . . ?
N3J Cu1 N1J 173.6(7) . . ?
N4J Cu1 N1J 86.7(6) . . ?
N2J Cu1 N1J 93.4(6) . . ?
N1I Cu1 N2I 85.2(7) . . ?
N3I Cu1 N2I 96.9(7) . . ?
N1I Cu1 N4I 101.1(7) . . ?
N3I Cu1 N4I 77.9(7) . . ?
N2I Cu1 N4I 157.4(8) . . ?
N3J Cu1 O1J 98.7(7) . . ?
N4J Cu1 O1J 103.7(7) . . ?
N2J Cu1 O1J 97.6(7) . . ?
N1J Cu1 O1J 78.4(6) . . ?
N1I Cu1 O1I 76.7(7) . . ?
N3I Cu1 O1I 100.2(7) . . ?
N2I Cu1 O1I 104.8(8) . . ?
N4I Cu1 O1I 97.8(7) . . ?
O4I Cl1I O2I 108.6(10) . . ?
O4I Cl1I O3I 107.9(9) . . ?
O2I Cl1I O3I 111.4(9) . . ?
O4I Cl1I O5I 109.4(9) . . ?
O2I Cl1I O5I 109.9(9) . . ?
O3I Cl1I O5I 109.7(9) . . ?
O3J Cl1J O4J 109.4(9) . . ?
O3J Cl1J O5J 111.3(8) . . ?
O4J Cl1J O5J 107.7(9) . . ?
O3J Cl1J O2J 110.1(9) . . ?
O4J Cl1J O2J 109.0(10) . . ?
O5J Cl1J O2J 109.3(9) . . ?
O6I Cl2I O8I 110.4(12) . . ?
O6I Cl2I O9I 110.8(12) . . ?
O8I Cl2I O9I 111.0(12) . . ?
O6I Cl2I O7I 107.7(11) . . ?
O8I Cl2I O7I 108.8(11) . . ?
O9I Cl2I O7I 108.0(11) . . ?
O9J Cl2J O8J 112.7(12) . . ?
O9J Cl2J O7J 109.8(11) . . ?
O8J Cl2J O7J 109.5(11) . . ?
O9J Cl2J O6J 109.8(11) . . ?
O8J Cl2J O6J 109.3(11) . . ?
O7J Cl2J O6J 105.5(11) . . ?
O6K Cl2K O7K 110.0(11) . . ?
O6K Cl2K O8K 111.3(9) . . ?
O7K Cl2K O8K 108.0(10) . . ?
O6K Cl2K O9K 110.5(10) . . ?
O7K Cl2K O9K 108.5(9) . . ?
O8K Cl2K O9K 108.3(11) . . ?

loop_
_geom_bond_atom_site_label_1
_geom_bond_atom_site_label_2
_geom_bond_distance
_geom_bond_site_symmetry_2
_geom_bond_publ_flag
C1I C2I 1.505(16) . ?
C1I N1I 1.532(15) . ?
C1I H1A 0.99 . ?
C1I H1B 0.99 . ?
C2I N2I 1.549(14) . ?
C2I H2A 0.99 . ?
C2I H2B 0.99 . ?
C3I C4I 1.449(15) . ?
C3I N2I 1.490(15) . ?
C3I H3A 0.99 . ?
C3I H3B 0.99 . ?
C4I C5I 1.471(15) . ?
C4I H4A 0.99 . ?
C4I H4B 0.99 . ?
C5I N3I 1.499(15) . ?
C5I H5A 0.99 . ?
C5I H5B 0.99 . ?
C6I C7I 1.481(16) . ?
C6I N3I 1.572(15) . ?
C6I H6A 0.99 . ?
C6I H6B 0.99 . ?
C7I N4I 1.495(14) . ?
C7I H7A 0.99 . ?
C7I H7B 0.99 . ?
C8I C9I 1.475(15) . ?
C8I N4I 1.513(14) . ?
C8I H8A 0.99 . ?
C8I H8B 0.99 . ?
C9I C10I 1.481(16) . ?
C9I H9A 0.99 . ?
C9I H9B 0.99 . ?
C10I N1I 1.523(15) . ?
C10I H10A 0.99 . ?
C10I H10B 0.99 . ?
C11I N1I 1.44(3) . ?
C11I C12I 1.493(15) . ?
C11I H11A 0.99 . ?
C11I H11B 0.99 . ?
C12I O1I 1.33(2) . ?
C12I H12A 0.99 . ?
C12I H12B 0.99 . ?
C13I N2I 1.484(15) . ?
C13I H13A 0.98 . ?
C13I H13B 0.98 . ?
C13I H13C 0.98 . ?
C14I N3I 1.464(14) . ?
C14I H14A 0.98 . ?
C14I H14B 0.98 . ?
C14I H14C 0.98 . ?
C15I N4I 1.476(15) . ?
C15I H15A 0.98 . ?
C15I H15B 0.98 . ?
C15I H15C 0.98 . ?
N1I Cu1 2.00(2) . ?
N2I Cu1 2.10(2) . ?
N3I Cu1 2.07(2) . ?
N4I Cu1 2.203(19) . ?
O1I Cu1 2.299(15) . ?
O1I H1I 0.83(2) . ?
C1J C2J 1.494(15) . ?
C1J N1J 1.532(14) . ?
C1J H1D 0.99 . ?
C1J H1E 0.99 . ?
C2J N2J 1.547(14) . ?
C2J H2D 0.99 . ?
C2J H2E 0.99 . ?
C3J C4J 1.459(15) . ?
C3J N2J 1.503(14) . ?
C3J H3D 0.99 . ?
C3J H3E 0.99 . ?
C4J C5J 1.498(15) . ?
C4J H4D 0.99 . ?
C4J H4E 0.99 . ?
C5J N3J 1.510(14) . ?
C5J H5D 0.99 . ?
C5J H5E 0.99 . ?
C6J C7J 1.503(14) . ?
C6J N3J 1.535(15) . ?
C6J H6D 0.99 . ?
C6J H6E 0.99 . ?
C7J N4J 1.518(14) . ?
C7J H7D 0.99 . ?
C7J H7E 0.99 . ?
C8J C9J 1.469(15) . ?
C8J N4J 1.512(15) . ?
C8J H8D 0.99 . ?
C8J H8E 0.99 . ?
C9J C10J 1.461(15) . ?
C9J H9D 0.99 . ?
C9J H9E 0.99 . ?
C10J N1J 1.498(15) . ?
C10J H10D 0.99 . ?
C10J H10E 0.99 . ?
C11J N1J 1.45(2) . ?
C11J C12J 1.504(16) . ?
C11J H11D 0.99 . ?
C11J H11E 0.99 . ?
C12J O1J 1.34(2) . ?
C12J H12D 0.99 . ?
C12J H12E 0.99 . ?
C13J N2J 1.470(14) . ?
C13J H13D 0.98 . ?
C13J H13E 0.98 . ?
C13J H13F 0.98 . ?
C14J N3J 1.477(14) . ?
C14J H14D 0.98 . ?
C14J H14E 0.98 . ?
C14J H14F 0.98 . ?
C15J N4J 1.488(15) . ?
C15J H15D 0.98 . ?
C15J H15E 0.98 . ?
C15J H15F 0.98 . ?
N1J Cu1 2.082(18) . ?
N2J Cu1 2.05(2) . ?
N3J Cu1 1.98(2) . ?
N4J Cu1 2.031(18) . ?
O1J Cu1 2.218(16) . ?
O1J H1J 0.83(2) . ?
O2I Cl1I 1.428(11) . ?
O3I Cl1I 1.429(11) . ?
O4I Cl1I 1.415(11) . ?
O5I Cl1I 1.429(12) . ?
O2J Cl1J 1.438(11) . ?
O3J Cl1J 1.427(11) . ?
O4J Cl1J 1.436(11) . ?
O5J Cl1J 1.438(10) . ?
O6I Cl2I 1.426(13) . ?
O7I Cl2I 1.466(13) . ?
O8I Cl2I 1.437(14) . ?
O9I Cl2I 1.445(14) . ?
O6J Cl2J 1.456(13) . ?
O7J Cl2J 1.452(14) . ?
O8J Cl2J 1.420(14) . ?
O9J Cl2J 1.409(13) . ?
O6K Cl2K 1.419(13) . ?
O7K Cl2K 1.427(13) . ?
O8K Cl2K 1.440(13) . ?
O9K Cl2K 1.456(12) . ?

loop_
_geom_hbond_atom_site_label_D
_geom_hbond_atom_site_label_H
_geom_hbond_atom_site_label_A
_geom_hbond_distance_DH
_geom_hbond_distance_HA
_geom_hbond_distance_DA
_geom_hbond_angle_DHA
_geom_hbond_site_symmetry_A
O1I H1I O9I 0.83(2) 2.42(7) 2.99(3) 126(6) 3_544
O1J H1J O6J 0.83(2) 1.94(6) 2.62(3) 139(7) 3_544
